data_1540201
loop_
_publ_author_name
'Kamimura, T.'
'Sato, M.'
'Takahashi, H.'
'Mori, N.'
'Kaneto, T.'
'Yoshida, H.'

_publ_section_title
;
 Pressure-induced phase transition in Fe - Se and Fe - S systems with a
 NiAs-type structure
;
_journal_name_full 'Journal of Magnetism and Magnetic Materials'
_journal_page_first 255
_journal_page_last 256
_journal_volume 104
_journal_year 1992
_chemical_formula_sum 'Co2 Se2'
_chemical_name_systematic '(Co7 Se8)0.26'
_space_group_IT_number 194
_symmetry_space_group_name_Hall '-P 6c 2c'
_symmetry_space_group_name_H-M 'P 63/m m c'
_cell_angle_alpha 90
_cell_angle_beta 90
_cell_angle_gamma 120
_cell_formula_units_Z 1
_cell_length_a 3.62
_cell_length_b 3.62
_cell_length_c 5.2
_cell_volume 59.013
_citation_journal_id_ASTM JMMMDC
_cod_data_source_file Kamimura_JMMMDC_1992_793.cif
_cod_data_source_block Co2Se2
_cod_original_cell_volume 59.01346
_cod_database_code 1540201

loop_
_symmetry_equiv_pos_as_xyz
x,y,z
x-y,x,z+1/2
-y,x-y,z
-x,-y,z+1/2
-x+y,-x,z
y,-x+y,z+1/2
-y,-x,-z+1/2
x-y,-y,-z
x,x-y,-z+1/2
y,x,-z
-x+y,y,-z+1/2
-x,-x+y,-z
-x,-y,-z
-x+y,-x,-z-1/2
y,-x+y,-z
x,y,-z-1/2
x-y,x,-z
-y,x-y,-z-1/2
y,x,z-1/2
-x+y,y,z
-x,-x+y,z-1/2
-y,-x,z
x-y,-y,z-1/2
x,x-y,z

loop_
_atom_site_label
_atom_site_type_symbol
_atom_site_fract_x
_atom_site_fract_y
_atom_site_fract_z
_atom_site_occupancy
_atom_site_U_iso_or_equiv
Se1 Se 0.3333 0.6667 0.25 1 0.0
Co1 Co 0 0 0 1 0.0
